data_7155549
loop_
_publ_author_name
'Bai, Siyi'
'Chen, Xun'
'Hu, Xinwei'
'Deng, Yuanfu'
'Jiang, Huanfeng'
'Zeng, Wei'

_publ_section_title
;
 An Ir(iii)-catalyzed aryl C-H bond carbenoid functionalization cascade:
 access to 1,3-dihydroindol-2-ones.
;
_journal_issue 17
_journal_name_full 'Organic &amp; biomolecular chemistry'
_journal_page_first 3638
_journal_page_last 3647
_journal_paper_doi 10.1039/c7ob00367f
_journal_volume 15
_journal_year 2017
_chemical_formula_sum 'C18 H18 N2 O3'
_chemical_formula_weight 310.34
_chemical_name_systematic
; 
 ? 
;
_space_group_IT_number 60
_symmetry_cell_setting orthorhombic
_symmetry_space_group_name_Hall '-P 2n 2ab'
_symmetry_space_group_name_H-M 'P b c n'
_atom_sites_solution_hydrogens geom
_atom_sites_solution_primary direct
_atom_sites_solution_secondary difmap
_audit_creation_method SHELXL-97
_audit_update_record
;
2017-03-20 deposited with the CCDC.
2017-04-03 downloaded from the CCDC.
;
_cell_angle_alpha 90.00
_cell_angle_beta 90.00
_cell_angle_gamma 90.00
_cell_formula_units_Z 8
_cell_length_a 13.8048(3)
_cell_length_b 15.2327(3)
_cell_length_c 15.2102(4)
_cell_measurement_reflns_used 7244/2439
_cell_measurement_temperature 293(2)
_cell_measurement_theta_max 62.65
_cell_measurement_theta_min 5.21
_cell_volume 3198.47(13)
_computing_cell_refinement 'SMART (Bruker, 1998)'
_computing_data_collection 'SMART (Bruker, 1998)'
_computing_data_reduction 'SAIRT (Bruker, 1998)'
_computing_molecular_graphics 'ORTEP-II (Johnson, 1976)'
_computing_publication_material 'SHELXL-97 (Sheldrick, 1997)'
_computing_structure_refinement 'SHELXL-97 (Sheldrick, 1997)'
_computing_structure_solution 'SHELXS-97 (Sheldrick, 1990)'
_diffrn_ambient_temperature 293(2)
_diffrn_measured_fraction_theta_full 0.948
_diffrn_measured_fraction_theta_max 0.948
_diffrn_measurement_device_type 'SMART (Bruker, 1998)'
_diffrn_radiation_monochromator graphite
_diffrn_radiation_source 'fine-focus sealed tube'
_diffrn_radiation_type CuK\a
_diffrn_radiation_wavelength 1.54184
_diffrn_reflns_av_R_equivalents 0.0221
_diffrn_reflns_av_sigmaI/netI 0.0204
_diffrn_reflns_limit_h_max 15
_diffrn_reflns_limit_h_min -14
_diffrn_reflns_limit_k_max 17
_diffrn_reflns_limit_k_min -17
_diffrn_reflns_limit_l_max 12
_diffrn_reflns_limit_l_min -17
_diffrn_reflns_number 7244
_diffrn_reflns_theta_full 62.65
_diffrn_reflns_theta_max 62.65
_diffrn_reflns_theta_min 5.21
_exptl_absorpt_coefficient_mu 0.722
_exptl_absorpt_correction_T_max 0.8810
_exptl_absorpt_correction_T_min 0.8401
_exptl_crystal_colour colorless
_exptl_crystal_density_diffrn 1.289
_exptl_crystal_density_method 'not measured'
_exptl_crystal_description plane
_exptl_crystal_F_000 1312
_exptl_crystal_size_max 0.25
_exptl_crystal_size_mid 0.20
_exptl_crystal_size_min 0.18
_refine_diff_density_max 0.115
_refine_diff_density_min -0.137
_refine_diff_density_rms 0.026
_refine_ls_extinction_method none
_refine_ls_goodness_of_fit_ref 1.054
_refine_ls_hydrogen_treatment mixed
_refine_ls_matrix_type full
_refine_ls_number_parameters 208
_refine_ls_number_reflns 2439
_refine_ls_number_restraints 0
_refine_ls_restrained_S_all 1.054
_refine_ls_R_factor_all 0.0443
_refine_ls_R_factor_gt 0.0385
_refine_ls_shift/su_max 0.000
_refine_ls_shift/su_mean 0.000
_refine_ls_structure_factor_coef Fsqd
_refine_ls_weighting_details 'calc w=1/[\s^2^(Fo^2^)+(0.0544P)^2^+0.5863P] where P=(Fo^2^+2Fc^2^)/3'
_refine_ls_weighting_scheme calc
_refine_ls_wR_factor_gt 0.1018
_refine_ls_wR_factor_ref 0.1066
_reflns_number_gt 2126
_reflns_number_total 2439
_reflns_threshold_expression >2sigma(I)
_cod_data_source_file c7ob00367f2.cif
_cod_data_source_block sad
_cod_depositor_comments
;
The following automatic conversions were performed:

'_symmetry_cell_setting' value 'Orthorhombic' changed to
'orthorhombic' according to
/home/data/users/saulius/crontab/automatic-downloads/rss-feeds/RSC/lib/dictionaries/cif_core.dic
dictionary named 'cif_core.dic' version 2.4.2 from 2011-04-26.

Automatic conversion script
Id: cif_fix_values 4973 2017-02-22 13:04:09Z antanas 

 Adding full bibliography for 7155549.cif.
;
_cod_original_sg_symbol_H-M Pbcn
_cod_database_code 7155549

loop_
_symmetry_equiv_pos_as_xyz
'x, y, z'
'-x+1/2, -y+1/2, z+1/2'
'x+1/2, -y+1/2, -z'
'-x, y, -z+1/2'
'-x, -y, -z'
'x-1/2, y-1/2, -z-1/2'
'-x-1/2, y-1/2, z'
'x, -y, z-1/2'

loop_
_atom_site_label
_atom_site_type_symbol
_atom_site_fract_x
_atom_site_fract_y
_atom_site_fract_z
_atom_site_U_iso_or_equiv
_atom_site_adp_type
_atom_site_occupancy
_atom_site_symmetry_multiplicity
_atom_site_calc_flag
_atom_site_refinement_flags
O1 O 0.39143(9) 0.72877(8) -0.02420(11) 0.0796(4) Uani 1 1 d .
O2 O 0.16696(7) 0.45592(9) 0.21384(7) 0.0626(3) Uani 1 1 d .
O3 O 0.32496(8) 0.43938(10) 0.18972(8) 0.0741(4) Uani 1 1 d .
N1 N 0.32825(8) 0.59334(8) 0.00933(9) 0.0490(3) Uani 1 1 d .
C1 C 0.39027(11) 0.64981(11) -0.03490(12) 0.0568(4) Uani 1 1 d .
C2 C 0.44985(11) 0.59624(10) -0.09742(11) 0.0558(4) Uani 1 1 d .
H2A H 0.4393 0.6148 -0.1577 0.067 Uiso 1 1 calc R
H2B H 0.5183 0.6010 -0.0838 0.067 Uiso 1 1 calc R
C3 C 0.41446(10) 0.50449(10) -0.08340(10) 0.0468(4) Uani 1 1 d .
C4 C 0.34042(9) 0.50545(10) -0.02087(9) 0.0429(3) Uani 1 1 d .
C5 C 0.29225(10) 0.42910(9) 0.00344(9) 0.0438(3) Uani 1 1 d .
C6 C 0.32185(11) 0.35260(10) -0.03916(10) 0.0502(4) Uani 1 1 d .
H6A H 0.2899 0.3006 -0.0256 0.060 Uiso 1 1 calc R
C7 C 0.39625(12) 0.34929(11) -0.10066(10) 0.0536(4) Uani 1 1 d .
C8 C 0.44258(11) 0.42747(11) -0.12241(10) 0.0528(4) Uani 1 1 d .
H8A H 0.4926 0.4275 -0.1634 0.063 Uiso 1 1 calc R
C9 C 0.42542(16) 0.26291(12) -0.14118(13) 0.0722(5) Uani 1 1 d .
H9A H 0.3854 0.2169 -0.1180 0.108 Uiso 1 1 calc R
H9B H 0.4920 0.2509 -0.1275 0.108 Uiso 1 1 calc R
H9C H 0.4175 0.2659 -0.2038 0.108 Uiso 1 1 calc R
C10 C 0.25453(11) 0.62743(9) 0.06522(11) 0.0494(4) Uani 1 1 d .
C11 C 0.27833(15) 0.66247(13) 0.14474(14) 0.0735(5) Uani 1 1 d .
H11A H 0.3418 0.6606 0.1652 0.088 Uiso 1 1 calc R
C12 C 0.20617(19) 0.70063(16) 0.19386(17) 0.0955(7) Uani 1 1 d .
H12A H 0.2200 0.7256 0.2482 0.115 Uiso 1 1 calc R
C13 C 0.11440(19) 0.70127(14) 0.16175(18) 0.0916(8) Uani 1 1 d .
H13A H 0.0644 0.7270 0.1936 0.110 Uiso 1 1 calc R
C14 C 0.09682(14) 0.66366(14) 0.08230(17) 0.0810(6) Uani 1 1 d .
H14A H 0.0335 0.6636 0.0614 0.097 Uiso 1 1 calc R
N2 N 0.16568(9) 0.62654(10) 0.03233(11) 0.0635(4) Uani 1 1 d .
C15 C 0.21207(10) 0.42382(10) 0.07035(10) 0.0461(4) Uani 1 1 d .
H15A H 0.1626 0.4663 0.0550 0.055 Uiso 1 1 calc R
H15B H 0.1829 0.3660 0.0672 0.055 Uiso 1 1 calc R
C16 C 0.24364(11) 0.44033(10) 0.16320(10) 0.0480(4) Uani 1 1 d .
C17 C 0.18487(13) 0.47420(15) 0.30585(11) 0.0700(5) Uani 1 1 d .
H17A H 0.2334 0.5199 0.3118 0.084 Uiso 1 1 calc R
H17B H 0.2082 0.4219 0.3354 0.084 Uiso 1 1 calc R
C18 C 0.09144(16) 0.5033(2) 0.34508(13) 0.0959(8) Uani 1 1 d .
H18A H 0.1009 0.5166 0.4062 0.144 Uiso 1 1 calc R
H18B H 0.0443 0.4574 0.3393 0.144 Uiso 1 1 calc R
H18C H 0.0689 0.5549 0.3150 0.144 Uiso 1 1 calc R

loop_
_atom_site_aniso_label
_atom_site_aniso_U_11
_atom_site_aniso_U_22
_atom_site_aniso_U_33
_atom_site_aniso_U_23
_atom_site_aniso_U_13
_atom_site_aniso_U_12
O1 0.0564(8) 0.0484(7) 0.1339(12) 0.0086(7) 0.0227(7) -0.0042(6)
O2 0.0428(6) 0.0981(9) 0.0469(6) -0.0036(6) 0.0016(5) 0.0009(6)
O3 0.0421(7) 0.1167(11) 0.0634(8) -0.0072(7) -0.0063(5) 0.0107(6)
N1 0.0348(6) 0.0448(7) 0.0673(8) 0.0025(6) 0.0061(5) -0.0004(5)
C1 0.0367(8) 0.0503(9) 0.0833(12) 0.0104(8) 0.0041(7) -0.0010(7)
C2 0.0379(8) 0.0604(9) 0.0691(10) 0.0143(8) 0.0063(7) -0.0010(7)
C3 0.0339(7) 0.0556(9) 0.0508(8) 0.0083(7) 0.0003(6) 0.0020(7)
C4 0.0332(7) 0.0470(7) 0.0486(8) 0.0034(6) -0.0017(6) 0.0021(6)
C5 0.0358(7) 0.0487(8) 0.0468(8) 0.0032(6) -0.0016(6) -0.0008(6)
C6 0.0487(9) 0.0484(8) 0.0536(9) 0.0019(6) -0.0003(7) -0.0018(7)
C7 0.0533(9) 0.0575(9) 0.0500(9) -0.0021(7) 0.0013(7) 0.0048(8)
C8 0.0428(9) 0.0674(10) 0.0482(8) 0.0045(7) 0.0055(6) 0.0067(7)
C9 0.0793(13) 0.0683(11) 0.0691(12) -0.0116(9) 0.0130(9) 0.0076(10)
C10 0.0383(8) 0.0427(8) 0.0671(10) 0.0055(7) 0.0049(7) 0.0020(6)
C11 0.0597(11) 0.0773(12) 0.0836(13) -0.0155(10) 0.0013(9) -0.0001(10)
C12 0.0976(18) 0.0931(16) 0.0958(17) -0.0279(13) 0.0228(14) 0.0068(14)
C13 0.0876(17) 0.0707(13) 0.1166(19) 0.0073(12) 0.0515(15) 0.0204(12)
C14 0.0455(10) 0.0850(14) 0.1126(18) 0.0268(13) 0.0205(10) 0.0167(10)
N2 0.0392(7) 0.0725(9) 0.0790(10) 0.0139(7) 0.0032(6) 0.0070(7)
C15 0.0388(8) 0.0489(8) 0.0507(8) 0.0038(6) 0.0017(6) -0.0049(6)
C16 0.0410(9) 0.0514(8) 0.0516(9) 0.0045(6) 0.0020(7) 0.0001(7)
C17 0.0605(11) 0.1032(15) 0.0465(10) -0.0028(9) -0.0044(8) 0.0063(10)
C18 0.0780(14) 0.158(2) 0.0519(11) -0.0099(12) 0.0029(10) 0.0320(15)

loop_
_atom_type_symbol
_atom_type_description
_atom_type_scat_dispersion_real
_atom_type_scat_dispersion_imag
_atom_type_scat_source
C C 0.0181 0.0091 'International Tables Vol C Tables 4.2.6.8 and 6.1.1.4'
H H 0.0000 0.0000 'International Tables Vol C Tables 4.2.6.8 and 6.1.1.4'
N N 0.0311 0.0180 'International Tables Vol C Tables 4.2.6.8 and 6.1.1.4'
O O 0.0492 0.0322 'International Tables Vol C Tables 4.2.6.8 and 6.1.1.4'

loop_
_geom_angle_atom_site_label_1
_geom_angle_atom_site_label_2
_geom_angle_atom_site_label_3
_geom_angle
C16 O2 C17 117.25(12)
C1 N1 C10 120.29(13)
C1 N1 C4 110.69(12)
C10 N1 C4 128.25(12)
O1 C1 N1 123.87(16)
O1 C1 C2 128.12(15)
N1 C1 C2 107.98(13)
C3 C2 C1 103.82(12)
C3 C2 H2A 111.0
C1 C2 H2A 111.0
C3 C2 H2B 111.0
C1 C2 H2B 111.0
H2A C2 H2B 109.0
C8 C3 C4 120.73(14)
C8 C3 C2 130.20(14)
C4 C3 C2 109.06(13)
C5 C4 C3 121.51(14)
C5 C4 N1 130.09(13)
C3 C4 N1 108.40(12)
C4 C5 C6 115.82(13)
C4 C5 C15 125.18(13)
C6 C5 C15 119.00(13)
C7 C6 C5 124.01(14)
C7 C6 H6A 118.0
C5 C6 H6A 118.0
C6 C7 C8 117.94(14)
C6 C7 C9 120.26(15)
C8 C7 C9 121.79(15)
C3 C8 C7 119.95(14)
C3 C8 H8A 120.0
C7 C8 H8A 120.0
C7 C9 H9A 109.5
C7 C9 H9B 109.5
H9A C9 H9B 109.5
C7 C9 H9C 109.5
H9A C9 H9C 109.5
H9B C9 H9C 109.5
N2 C10 C11 124.23(16)
N2 C10 N1 115.63(15)
C11 C10 N1 120.04(15)
C10 C11 C12 118.3(2)
C10 C11 H11A 120.9
C12 C11 H11A 120.9
C13 C12 C11 118.9(2)
C13 C12 H12A 120.5
C11 C12 H12A 120.5
C12 C13 C14 118.90(19)
C12 C13 H13A 120.5
C14 C13 H13A 120.5
N2 C14 C13 123.7(2)
N2 C14 H14A 118.2
C13 C14 H14A 118.2
C10 N2 C14 115.96(18)
C16 C15 C5 114.46(12)
C16 C15 H15A 108.6
C5 C15 H15A 108.6
C16 C15 H15B 108.6
C5 C15 H15B 108.6
H15A C15 H15B 107.6
O3 C16 O2 123.71(15)
O3 C16 C15 126.16(14)
O2 C16 C15 110.12(12)
O2 C17 C18 107.26(15)
O2 C17 H17A 110.3
C18 C17 H17A 110.3
O2 C17 H17B 110.3
C18 C17 H17B 110.3
H17A C17 H17B 108.5
C17 C18 H18A 109.5
C17 C18 H18B 109.5
H18A C18 H18B 109.5
C17 C18 H18C 109.5
H18A C18 H18C 109.5
H18B C18 H18C 109.5

loop_
_geom_bond_atom_site_label_1
_geom_bond_atom_site_label_2
_geom_bond_distance
O1 C1 1.214(2)
O2 C16 1.3306(18)
O2 C17 1.448(2)
O3 C16 1.1930(18)
N1 C1 1.388(2)
N1 C10 1.4241(19)
N1 C4 1.4253(19)
C1 C2 1.499(2)
C2 C3 1.496(2)
C2 H2A 0.9700
C2 H2B 0.9700
C3 C8 1.371(2)
C3 C4 1.396(2)
C4 C5 1.390(2)
C5 C6 1.395(2)
C5 C15 1.506(2)
C6 C7 1.390(2)
C6 H6A 0.9300
C7 C8 1.392(2)
C7 C9 1.508(2)
C8 H8A 0.9300
C9 H9A 0.9600
C9 H9B 0.9600
C9 H9C 0.9600
C10 N2 1.325(2)
C10 C11 1.362(3)
C11 C12 1.374(3)
C11 H11A 0.9300
C12 C13 1.358(4)
C12 H12A 0.9300
C13 C14 1.359(4)
C13 H13A 0.9300
C14 N2 1.342(3)
C14 H14A 0.9300
C15 C16 1.499(2)
C15 H15A 0.9700
C15 H15B 0.9700
C17 C18 1.489(3)
C17 H17A 0.9700
C17 H17B 0.9700
C18 H18A 0.9600
C18 H18B 0.9600
C18 H18C 0.9600

loop_
_geom_torsion_atom_site_label_1
_geom_torsion_atom_site_label_2
_geom_torsion_atom_site_label_3
_geom_torsion_atom_site_label_4
_geom_torsion
C10 N1 C1 O1 6.0(3)
C4 N1 C1 O1 176.74(17)
C10 N1 C1 C2 -172.18(13)
C4 N1 C1 C2 -1.46(18)
O1 C1 C2 C3 -178.02(18)
N1 C1 C2 C3 0.07(17)
C1 C2 C3 C8 -179.89(16)
C1 C2 C3 C4 1.35(17)
C8 C3 C4 C5 -0.6(2)
C2 C3 C4 C5 178.33(13)
C8 C3 C4 N1 178.85(13)
C2 C3 C4 N1 -2.26(17)
C1 N1 C4 C5 -178.30(15)
C10 N1 C4 C5 -8.5(3)
C1 N1 C4 C3 2.36(17)
C10 N1 C4 C3 172.15(14)
C3 C4 C5 C6 -0.7(2)
N1 C4 C5 C6 -179.99(14)
C3 C4 C5 C15 179.73(14)
N1 C4 C5 C15 0.5(2)
C4 C5 C6 C7 1.7(2)
C15 C5 C6 C7 -178.66(14)
C5 C6 C7 C8 -1.5(2)
C5 C6 C7 C9 177.98(16)
C4 C3 C8 C7 0.9(2)
C2 C3 C8 C7 -177.73(16)
C6 C7 C8 C3 0.1(2)
C9 C7 C8 C3 -179.35(16)
C1 N1 C10 N2 103.10(17)
C4 N1 C10 N2 -65.8(2)
C1 N1 C10 C11 -73.4(2)
C4 N1 C10 C11 117.68(19)
N2 C10 C11 C12 -1.0(3)
N1 C10 C11 C12 175.18(18)
C10 C11 C12 C13 0.5(4)
C11 C12 C13 C14 0.4(4)
C12 C13 C14 N2 -1.0(3)
C11 C10 N2 C14 0.4(3)
N1 C10 N2 C14 -175.89(14)
C13 C14 N2 C10 0.6(3)
C4 C5 C15 C16 -68.93(19)
C6 C5 C15 C16 111.52(16)
C17 O2 C16 O3 1.2(3)
C17 O2 C16 C15 -179.34(15)
C5 C15 C16 O3 -15.9(2)
C5 C15 C16 O2 164.64(13)
C16 O2 C17 C18 171.05(18)
